data_7247956
loop_
_publ_author_name
'Fu, Jinqiu'
'Cai, Mengyang'
'Shi, Yuzhong'
'Hou, Yihang'
'Guo, Rongxi'
'Wang, Chiyi'
'Zhao, Jingjing'
'Zhuang, Wei'
'Ying, Hanjie'
'Yang, Pengpeng'
'Zhang, Keke'

_publ_section_title
;
 Discovery and exploration of new solid forms of dipeptide:
 l-alanyl-l-glutamine
;
_journal_issue 7
_journal_name_full CrystEngComm
_journal_page_first 943
_journal_page_last 950
_journal_paper_doi 10.1039/D3CE00957B
_journal_volume 26
_journal_year 2024
_chemical_absolute_configuration unk
_chemical_formula_moiety 'C8 H15 N3 O4, C2 H6 O'
_chemical_formula_sum 'C10 H21 N3 O5'
_chemical_formula_weight 263.30
_space_group_crystal_system orthorhombic
_space_group_IT_number 19
_space_group_name_Hall 'P 2ac 2ab'
_space_group_name_H-M_alt 'P 21 21 21'
_atom_sites_solution_hydrogens mixed
_atom_sites_solution_primary dual
_audit_creation_date 2022-07-09
_audit_creation_method
;
Olex2 1.5
(compiled 2022.04.07 svn.rca3783a0 for OlexSys, GUI svn.r6498)
;
_audit_update_record
;
2023-11-10 deposited with the CCDC.	2024-01-03 downloaded from the CCDC.
;
_cell_angle_alpha 90
_cell_angle_beta 90
_cell_angle_gamma 90
_cell_formula_units_Z 8
_cell_length_a 10.0660(5)
_cell_length_b 16.1694(7)
_cell_length_c 16.1972(6)
_cell_measurement_reflns_used 11112
_cell_measurement_temperature 113.15
_cell_measurement_theta_max 32.8970
_cell_measurement_theta_min 2.3680
_cell_volume 2636.3(2)
_computing_cell_refinement 'CrysAlisPro 1.171.39.46 (Rigaku OD, 2018)'
_computing_data_collection 'CrysAlisPro 1.171.39.46 (Rigaku OD, 2018)'
_computing_data_reduction 'CrysAlisPro 1.171.39.46 (Rigaku OD, 2018)'
_computing_molecular_graphics 'Olex2 1.5 (Dolomanov et al., 2009)'
_computing_publication_material 'Olex2 1.5 (Dolomanov et al., 2009)'
_computing_structure_refinement 'SHELXL 2018/3 (Sheldrick, 2015)'
_computing_structure_solution 'SHELXT 2018/2 (Sheldrick, 2018)'
_diffrn_ambient_temperature 113.15
_diffrn_detector 'CCD plate'
_diffrn_measured_fraction_theta_full 1.000
_diffrn_measured_fraction_theta_max 0.957
_diffrn_measurement_details
;
List of Runs (angles in degrees, time in seconds):

  # Type    Start    End  Width  t~exp~   \w     \q     \k     \f   Frames
#--------------------------------------------------------------------------
  1  \w   -115.00  65.00   2.00    2.00    --  -25.00  45.00   0.00   90
  2  \w   -115.00  45.00   2.00    2.00    --  -25.00  45.00  90.00   80
  3  \w   -115.00  25.00   2.00    2.00    --  -25.00  45.00 180.00   70
;
_diffrn_measurement_device 'abstract diffractometer'
_diffrn_measurement_device_type 'Rigaku mm007 Saturn70'
_diffrn_measurement_method '\w scans'
_diffrn_orient_matrix_type 'CrysAlisPro convention (1999,Acta A55,543-557)'
_diffrn_orient_matrix_UB_11 -0.0253842000
_diffrn_orient_matrix_UB_12 0.0030130000
_diffrn_orient_matrix_UB_13 -0.0407503000
_diffrn_orient_matrix_UB_21 0.0061358000
_diffrn_orient_matrix_UB_22 -0.0434363000
_diffrn_orient_matrix_UB_23 -0.0046755000
_diffrn_orient_matrix_UB_31 -0.0654527000
_diffrn_orient_matrix_UB_32 -0.0052278000
_diffrn_orient_matrix_UB_33 0.0153707000
_diffrn_radiation_monochromator confocal
_diffrn_radiation_probe x-ray
_diffrn_radiation_type 'Mo K\a'
_diffrn_radiation_wavelength 0.71073
_diffrn_reflns_av_R_equivalents 0.0676
_diffrn_reflns_av_unetI/netI 0.0688
_diffrn_reflns_Laue_measured_fraction_full 1.000
_diffrn_reflns_Laue_measured_fraction_max 0.957
_diffrn_reflns_limit_h_max 15
_diffrn_reflns_limit_h_min -15
_diffrn_reflns_limit_k_max 22
_diffrn_reflns_limit_k_min -23
_diffrn_reflns_limit_l_max 24
_diffrn_reflns_limit_l_min -23
_diffrn_reflns_number 35347
_diffrn_reflns_point_group_measured_fraction_full 1.000
_diffrn_reflns_point_group_measured_fraction_max 0.930
_diffrn_reflns_theta_full 25.242
_diffrn_reflns_theta_max 32.876
_diffrn_reflns_theta_min 1.780
_diffrn_source 'rotating anode'
_diffrn_source_type 'Enhance (Mo) X-ray Source'
_exptl_absorpt_coefficient_mu 0.106
_exptl_absorpt_correction_T_max 1.00000
_exptl_absorpt_correction_T_min 0.78071
_exptl_absorpt_correction_type multi-scan
_exptl_absorpt_process_details 'CrysAlisPro 1.171.39.46 (Rigaku Oxford Diffraction, 2018)'
_exptl_crystal_colour colourless
_exptl_crystal_density_diffrn 1.327
_exptl_crystal_description block
_exptl_crystal_F_000 1136
_exptl_crystal_size_max 0.24
_exptl_crystal_size_mid 0.2
_exptl_crystal_size_min 0.17
_refine_diff_density_max 0.360
_refine_diff_density_min -0.272
_refine_diff_density_rms 0.061
_refine_ls_abs_structure_details
;
 Flack x determined using 2060 quotients [(I+)-(I-)]/[(I+)+(I-)]
 (Parsons, Flack and Wagner, Acta Cryst. B69 (2013) 249-259).
;
_refine_ls_abs_structure_Flack 0.6(6)
_refine_ls_extinction_coef 0.0041(7)
_refine_ls_extinction_expression Fc^*^=kFc[1+0.001xFc^2^\l^3^/sin(2\q)]^-1/4^
_refine_ls_extinction_method 'SHELXL-2018/3 (Sheldrick 2018)'
_refine_ls_goodness_of_fit_ref 1.030
_refine_ls_hydrogen_treatment mixed
_refine_ls_matrix_type full
_refine_ls_number_parameters 353
_refine_ls_number_reflns 9160
_refine_ls_number_restraints 15
_refine_ls_restrained_S_all 1.030
_refine_ls_R_factor_all 0.0914
_refine_ls_R_factor_gt 0.0587
_refine_ls_shift/su_max 0.000
_refine_ls_shift/su_mean 0.000
_refine_ls_structure_factor_coef Fsqd
_refine_ls_weighting_details 'w=1/[\s^2^(Fo^2^)+(0.0495P)^2^+0.4589P] where P=(Fo^2^+2Fc^2^)/3'
_refine_ls_weighting_scheme calc
_refine_ls_wR_factor_gt 0.1195
_refine_ls_wR_factor_ref 0.1375
_reflns_Friedel_coverage 0.757
_reflns_Friedel_fraction_full 1.000
_reflns_Friedel_fraction_max 0.897
_reflns_number_gt 6490
_reflns_number_total 9160
_reflns_threshold_expression 'I > 2\s(I)'
_cod_data_source_file d3ce00957b2.cif
_cod_data_source_block r20220706a
_cod_depositor_comments 'Adding full bibliography for 7247952--7247957.cif.'
_cod_database_code 7247956
_shelx_shelxl_version_number 2018/3
_chemical_oxdiff_formula 'C11 H10 N O'
_shelx_space_group_comment
;
The symmetry employed for this shelxl refinement is uniquely defined
by the following loop, which should always be used as a source of
symmetry information in preference to the above space-group names.
They are only intended as comments.
;
_shelx_estimated_absorpt_t_max 0.982
_shelx_estimated_absorpt_t_min 0.975
_olex2_refinement_description
;
1. Fixed Uiso
 At 1.2 times of:
  All C(H) groups, All C(H,H) groups, All C(H,H,H,H) groups, All N(H,H)
  groups, All N(H,H,H) groups
 At 1.5 times of:
  All C(H,H,H) groups, All O(H) groups
2. Restrained distances
 N5-H5 = N2-H2
 0.9 with sigma of 0.01
 O10-C20 \\sim O10A-C20
 with sigma of 0.01
3. Uiso/Uaniso restraints and constraints
Uanis(O10) \\sim Ueq, Uanis(O10A) \\sim Ueq: with sigma of 0.01 and sigma for
terminal atoms of 0.02
4. Others
 Sof(H20C)=Sof(H20D)=Sof(O10A)=Sof(H10C)=1-FVAR(1)
 Sof(H20A)=Sof(H20B)=Sof(O10)=Sof(H10)=FVAR(1)
5.a Ternary CH refined with riding coordinates:
 C4(H4), C7(H7), C12(H12), C15(H15)
5.b Secondary CH2 refined with riding coordinates:
 C2(H2A,H2B), C3(H3D,H3E), C10(H10A,H10B), C11(H11A,H11B), C18(H18A,H18B),
 C20(H20A,H20B), C20(H20C,H20D)
5.c X=CH2 refined with riding coordinates:
 N1(H1A,H1B), N4(H4A,H4B)
5.d Idealised Me refined as rotating group:
 N3(H3A,H3B,H3C), C8(H8A,H8B,H8C), N6(H6A,H6B,H6C), C16(H16A,H16B,H16C),
 C17(H17A,H17B,H17C), C19(H19A,H19B,H19C)
5.e Idealised tetrahedral OH refined as rotating group:
 O9(H9), O10(H10), O10A(H10C)
;
_olex2_submission_special_instructions 'No special instructions were received'
_oxdiff_exptl_absorpt_empirical_details
;
Empirical correction (ABSPACK) includes:
- Absorption correction using spherical harmonics
- Frame scaling
- Detector area scaling
;
_oxdiff_exptl_absorpt_empirical_full_max 1.623
_oxdiff_exptl_absorpt_empirical_full_min 0.763

loop_
_space_group_symop_operation_xyz
'x, y, z'
'-x+1/2, -y, z+1/2'
'-x, y+1/2, -z+1/2'
'x+1/2, -y+1/2, -z'

loop_
_atom_site_label
_atom_site_type_symbol
_atom_site_fract_x
_atom_site_fract_y
_atom_site_fract_z
_atom_site_U_iso_or_equiv
_atom_site_adp_type
_atom_site_occupancy
_atom_site_site_symmetry_order
_atom_site_calc_flag
_atom_site_refinement_flags_posn
_atom_site_refinement_flags_adp
_atom_site_refinement_flags_occupancy
_atom_site_disorder_assembly
_atom_site_disorder_group
O1 O 0.63190(18) 0.82178(11) 0.60243(13) 0.0271(4) Uani 1 1 d . . . . .
O2 O 0.59678(19) 0.55083(12) 0.77525(10) 0.0241(4) Uani 1 1 d . . . . .
O3 O 0.46557(18) 0.48527(12) 0.68631(11) 0.0251(4) Uani 1 1 d . . . . .
O4 O 0.80605(16) 0.52881(11) 0.48904(10) 0.0165(3) Uani 1 1 d . . . . .
N1 N 0.4109(2) 0.81833(14) 0.58839(14) 0.0226(5) Uani 1 1 d . . . . .
H1A H 0.407967 0.871018 0.574881 0.027 Uiso 1 1 calc R U . . .
H1B H 0.337110 0.789242 0.590754 0.027 Uiso 1 1 calc R U . . .
N2 N 0.6068(2) 0.52452(12) 0.55478(12) 0.0142(4) Uani 1 1 d D . . . .
H2 H 0.5189(13) 0.5167(16) 0.5516(17) 0.012(7) Uiso 1 1 d D . . . .
N3 N 0.6740(2) 0.52335(12) 0.33845(11) 0.0165(4) Uani 1 1 d . . . . .
H3A H 0.621663 0.513759 0.293673 0.020 Uiso 1 1 calc R U . . .
H3B H 0.756641 0.502494 0.329088 0.020 Uiso 1 1 calc R U . . .
H3C H 0.679826 0.578779 0.347502 0.020 Uiso 1 1 calc R U . . .
C1 C 0.5261(2) 0.78291(15) 0.60511(15) 0.0172(5) Uani 1 1 d . . . . .
C2 C 0.5231(2) 0.69168(15) 0.62712(15) 0.0174(5) Uani 1 1 d . . . . .
H2A H 0.468923 0.661895 0.585663 0.021 Uiso 1 1 calc R U . . .
H2B H 0.479392 0.684954 0.681460 0.021 Uiso 1 1 calc R U . . .
C3 C 0.6603(2) 0.65269(14) 0.63068(14) 0.0151(4) Uani 1 1 d . . . . .
H3D H 0.707155 0.673064 0.680405 0.018 Uiso 1 1 calc R U . . .
H3E H 0.711804 0.670347 0.581707 0.018 Uiso 1 1 calc R U . . .
C4 C 0.6554(2) 0.55744(14) 0.63321(13) 0.0133(4) Uani 1 1 d . . . . .
H4 H 0.747243 0.536049 0.642916 0.016 Uiso 1 1 calc R U . . .
C5 C 0.5657(2) 0.52788(15) 0.70358(14) 0.0169(5) Uani 1 1 d . . . . .
C6 C 0.6851(2) 0.51522(14) 0.48894(13) 0.0125(4) Uani 1 1 d . . . . .
C7 C 0.6153(2) 0.48260(14) 0.41203(13) 0.0153(4) Uani 1 1 d . . . . .
H7 H 0.518526 0.496275 0.415172 0.018 Uiso 1 1 calc R U . . .
C8 C 0.6320(3) 0.38919(16) 0.40480(16) 0.0267(6) Uani 1 1 d . . . . .
H8A H 0.591965 0.370029 0.353086 0.040 Uiso 1 1 calc R U . . .
H8B H 0.588088 0.362121 0.451544 0.040 Uiso 1 1 calc R U . . .
H8C H 0.726824 0.375365 0.405140 0.040 Uiso 1 1 calc R U . . .
O5 O 0.12974(17) 0.81716(11) 0.58005(12) 0.0225(4) Uani 1 1 d . . . . .
O6 O 0.11674(19) 0.54812(13) 0.78276(10) 0.0263(4) Uani 1 1 d . . . . .
O7 O -0.03848(18) 0.50282(12) 0.69602(11) 0.0239(4) Uani 1 1 d . . . . .
O8 O 0.30549(16) 0.52491(11) 0.49341(10) 0.0187(4) Uani 1 1 d . . . . .
O9 O 0.7533(2) 0.33114(18) 0.73509(14) 0.0494(7) Uani 1 1 d . . . . .
H9 H 0.680845 0.328372 0.709510 0.074 Uiso 1 1 calc R U . . .
N4 N -0.0915(2) 0.81939(14) 0.59409(14) 0.0248(5) Uani 1 1 d . . . . .
H4A H -0.095764 0.871472 0.578555 0.030 Uiso 1 1 calc R U . . .
H4B H -0.164562 0.792520 0.607108 0.030 Uiso 1 1 calc R U . . .
N5 N 0.1098(2) 0.52057(13) 0.56328(12) 0.0151(4) Uani 1 1 d D . . . .
H5 H 0.0233(14) 0.5099(19) 0.561(2) 0.032(9) Uiso 1 1 d D . . . .
N6 N 0.1548(2) 0.51178(14) 0.34845(12) 0.0224(5) Uani 1 1 d . . . . .
H6A H 0.097226 0.499267 0.306957 0.027 Uiso 1 1 calc R U . . .
H6B H 0.238470 0.496684 0.333521 0.027 Uiso 1 1 calc R U . . .
H6C H 0.152561 0.567168 0.358338 0.027 Uiso 1 1 calc R U . . .
C9 C 0.0255(2) 0.78126(15) 0.59789(15) 0.0165(5) Uani 1 1 d . . . . .
C10 C 0.0237(2) 0.69142(14) 0.62449(15) 0.0166(5) Uani 1 1 d . . . . .
H10A H -0.030156 0.659220 0.584727 0.020 Uiso 1 1 calc R U . . .
H10B H -0.019519 0.687216 0.679223 0.020 Uiso 1 1 calc R U . . .
C11 C 0.1620(2) 0.65366(14) 0.62963(14) 0.0155(5) Uani 1 1 d . . . . .
H11A H 0.209336 0.677883 0.677430 0.019 Uiso 1 1 calc R U . . .
H11B H 0.212134 0.668437 0.579161 0.019 Uiso 1 1 calc R U . . .
C12 C 0.1604(2) 0.55878(14) 0.63870(13) 0.0141(4) Uani 1 1 d . . . . .
H12 H 0.253092 0.538948 0.648684 0.017 Uiso 1 1 calc R U . . .
C13 C 0.0731(2) 0.53341(15) 0.71174(14) 0.0160(5) Uani 1 1 d . . . . .
C14 C 0.1859(2) 0.50730(14) 0.49723(14) 0.0151(4) Uani 1 1 d . . . . .
C15 C 0.1156(2) 0.46643(16) 0.42448(15) 0.0206(5) Uani 1 1 d . . . . .
H15 H 0.017260 0.470535 0.432218 0.025 Uiso 1 1 calc R U . . .
C16 C 0.1552(3) 0.37585(17) 0.41661(19) 0.0348(7) Uani 1 1 d . . . . .
H16A H 0.114793 0.352319 0.366835 0.052 Uiso 1 1 calc R U . . .
H16B H 0.124228 0.345345 0.465218 0.052 Uiso 1 1 calc R U . . .
H16C H 0.252140 0.371606 0.412723 0.052 Uiso 1 1 calc R U . . .
C17 C 0.8443(4) 0.3268(2) 0.5964(2) 0.0469(9) Uani 1 1 d . . . . .
H17A H 0.916536 0.302013 0.564230 0.070 Uiso 1 1 calc R U . . .
H17B H 0.849584 0.387206 0.592476 0.070 Uiso 1 1 calc R U . . .
H17C H 0.758699 0.308036 0.574437 0.070 Uiso 1 1 calc R U . . .
C18 C 0.8565(3) 0.3013(2) 0.68428(19) 0.0363(7) Uani 1 1 d . . . . .
H18A H 0.857507 0.240121 0.687115 0.044 Uiso 1 1 calc R U . . .
H18B H 0.942453 0.321462 0.706100 0.044 Uiso 1 1 calc R U . . .
C19 C 0.2565(4) 0.3171(2) 0.6642(3) 0.0689(13) Uani 1 1 d . . . . .
H19A H 0.236358 0.314091 0.723350 0.103 Uiso 1 1 calc R U . . .
H19B H 0.188582 0.286743 0.633155 0.103 Uiso 1 1 calc R U . . .
H19C H 0.257089 0.375039 0.646576 0.103 Uiso 1 1 calc R U . . .
C20 C 0.3844(4) 0.2809(2) 0.6490(3) 0.0620(12) Uani 1 1 d D . . . .
H20A H 0.402874 0.244477 0.696715 0.074 Uiso 0.329(19) 1 calc R U P A 1
H20B H 0.372949 0.244093 0.600672 0.074 Uiso 0.329(19) 1 calc R U P A 1
H20C H 0.380104 0.221515 0.663490 0.074 Uiso 0.671(19) 1 calc R U P A 2
H20D H 0.403162 0.284646 0.589095 0.074 Uiso 0.671(19) 1 calc R U P A 2
O10 O 0.5014(9) 0.3255(7) 0.6347(15) 0.057(5) Uani 0.329(19) 1 d D U P A 1
H10 H 0.482358 0.374385 0.621853 0.086 Uiso 0.329(19) 1 calc R U P A 1
O10A O 0.4893(6) 0.3162(3) 0.6914(7) 0.053(2) Uani 0.671(19) 1 d D U P A 2
H10C H 0.488357 0.367666 0.684382 0.080 Uiso 0.671(19) 1 calc R U P A 2

loop_
_atom_site_aniso_label
_atom_site_aniso_U_11
_atom_site_aniso_U_22
_atom_site_aniso_U_33
_atom_site_aniso_U_23
_atom_site_aniso_U_13
_atom_site_aniso_U_12
O1 0.0129(9) 0.0188(9) 0.0496(12) 0.0012(8) 0.0012(8) -0.0021(8)
O2 0.0257(10) 0.0330(10) 0.0135(8) 0.0022(7) 0.0032(7) 0.0061(8)
O3 0.0186(9) 0.0318(10) 0.0248(9) 0.0084(8) 0.0029(7) -0.0048(8)
O4 0.0126(8) 0.0217(9) 0.0151(7) -0.0007(6) 0.0000(6) -0.0008(7)
N1 0.0141(10) 0.0180(10) 0.0357(12) 0.0054(9) 0.0003(9) 0.0004(9)
N2 0.0114(9) 0.0177(10) 0.0136(9) -0.0013(7) -0.0007(7) -0.0025(8)
N3 0.0168(10) 0.0202(10) 0.0127(8) -0.0007(7) -0.0008(7) 0.0005(8)
C1 0.0135(11) 0.0198(12) 0.0183(11) -0.0008(9) 0.0017(9) 0.0011(9)
C2 0.0140(11) 0.0169(11) 0.0213(11) 0.0014(9) 0.0005(9) 0.0003(9)
C3 0.0114(11) 0.0190(11) 0.0150(10) -0.0001(8) 0.0001(9) -0.0010(9)
C4 0.0126(10) 0.0171(10) 0.0102(9) -0.0003(8) 0.0003(8) 0.0008(9)
C5 0.0151(11) 0.0193(12) 0.0162(10) 0.0061(9) 0.0020(8) 0.0056(10)
C6 0.0135(10) 0.0124(10) 0.0116(9) 0.0007(8) -0.0008(8) 0.0009(9)
C7 0.0138(11) 0.0190(11) 0.0132(10) -0.0025(8) 0.0006(8) -0.0006(9)
C8 0.0381(17) 0.0167(12) 0.0252(13) -0.0024(10) -0.0054(12) -0.0010(12)
O5 0.0132(9) 0.0198(9) 0.0344(10) 0.0053(8) 0.0011(8) -0.0008(7)
O6 0.0230(10) 0.0414(12) 0.0144(8) -0.0004(8) -0.0014(7) 0.0004(9)
O7 0.0209(9) 0.0343(11) 0.0166(8) 0.0025(7) 0.0028(7) -0.0067(8)
O8 0.0130(8) 0.0262(9) 0.0169(8) -0.0021(7) 0.0012(6) -0.0019(7)
O9 0.0391(14) 0.0689(18) 0.0402(13) -0.0190(12) 0.0056(11) -0.0047(13)
N4 0.0139(10) 0.0172(10) 0.0432(14) 0.0063(10) 0.0033(10) 0.0013(9)
N5 0.0124(10) 0.0182(10) 0.0146(9) -0.0030(7) 0.0020(7) -0.0022(8)
N6 0.0235(11) 0.0278(11) 0.0161(10) -0.0064(8) -0.0083(9) 0.0075(9)
C9 0.0142(11) 0.0168(11) 0.0184(11) 0.0003(9) -0.0021(9) -0.0013(9)
C10 0.0129(11) 0.0154(11) 0.0216(11) 0.0020(9) -0.0005(9) -0.0008(9)
C11 0.0129(11) 0.0160(11) 0.0176(11) -0.0016(8) -0.0010(9) -0.0017(9)
C12 0.0119(10) 0.0177(11) 0.0128(10) 0.0004(8) 0.0010(8) 0.0014(9)
C13 0.0167(12) 0.0172(11) 0.0140(10) 0.0020(8) 0.0010(8) 0.0037(9)
C14 0.0134(11) 0.0159(11) 0.0162(10) -0.0012(8) 0.0012(9) 0.0015(9)
C15 0.0141(12) 0.0282(13) 0.0195(11) -0.0109(10) 0.0022(9) -0.0034(10)
C16 0.0465(19) 0.0228(14) 0.0353(16) -0.0109(12) 0.0122(15) -0.0098(13)
C17 0.063(2) 0.043(2) 0.0355(18) 0.0033(15) 0.0011(17) -0.0073(19)
C18 0.0394(18) 0.0376(17) 0.0319(16) -0.0024(13) -0.0035(14) -0.0002(15)
C19 0.046(2) 0.040(2) 0.120(4) -0.004(3) -0.020(3) -0.004(2)
C20 0.037(2) 0.040(2) 0.109(4) -0.008(2) -0.003(2) -0.0033(17)
O10 0.037(5) 0.038(5) 0.097(14) -0.017(6) 0.014(5) -0.004(4)
O10A 0.037(3) 0.031(2) 0.091(6) -0.002(3) -0.021(3) -0.0021(18)

loop_
_atom_type_symbol
_atom_type_description
_atom_type_scat_dispersion_real
_atom_type_scat_dispersion_imag
_atom_type_scat_source
C C 0.0033 0.0016 'International Tables Vol C Tables 4.2.6.8 and 6.1.1.4'
H H 0.0000 0.0000 'International Tables Vol C Tables 4.2.6.8 and 6.1.1.4'
N N 0.0061 0.0033 'International Tables Vol C Tables 4.2.6.8 and 6.1.1.4'
O O 0.0106 0.0060 'International Tables Vol C Tables 4.2.6.8 and 6.1.1.4'

loop_
_geom_angle_atom_site_label_1
_geom_angle_atom_site_label_2
_geom_angle_atom_site_label_3
_geom_angle
_geom_angle_site_symmetry_1
_geom_angle_site_symmetry_3
_geom_angle_publ_flag
H1A N1 H1B 120.0 . . ?
C1 N1 H1A 120.0 . . ?
C1 N1 H1B 120.0 . . ?
C4 N2 H2 115.6(18) . . ?
C6 N2 H2 121.5(18) . . ?
C6 N2 C4 122.54(19) . . ?
H3A N3 H3B 109.5 . . ?
H3A N3 H3C 109.5 . . ?
H3B N3 H3C 109.5 . . ?
C7 N3 H3A 109.5 . . ?
C7 N3 H3B 109.5 . . ?
C7 N3 H3C 109.5 . . ?
O1 C1 N1 121.9(2) . . ?
O1 C1 C2 121.3(2) . . ?
N1 C1 C2 116.9(2) . . ?
C1 C2 H2A 108.9 . . ?
C1 C2 H2B 108.9 . . ?
C1 C2 C3 113.2(2) . . ?
H2A C2 H2B 107.7 . . ?
C3 C2 H2A 108.9 . . ?
C3 C2 H2B 108.9 . . ?
C2 C3 H3D 109.0 . . ?
C2 C3 H3E 109.0 . . ?
C2 C3 C4 112.75(19) . . ?
H3D C3 H3E 107.8 . . ?
C4 C3 H3D 109.0 . . ?
C4 C3 H3E 109.0 . . ?
N2 C4 C3 110.59(18) . . ?
N2 C4 H4 108.7 . . ?
N2 C4 C5 109.65(19) . . ?
C3 C4 H4 108.7 . . ?
C5 C4 C3 110.53(19) . . ?
C5 C4 H4 108.7 . . ?
O2 C5 C4 116.6(2) . . ?
O3 C5 O2 124.6(2) . . ?
O3 C5 C4 118.7(2) . . ?
O4 C6 N2 124.1(2) . . ?
O4 C6 C7 121.1(2) . . ?
N2 C6 C7 114.8(2) . . ?
N3 C7 C6 108.59(18) . . ?
N3 C7 H7 109.3 . . ?
N3 C7 C8 109.52(19) . . ?
C6 C7 H7 109.3 . . ?
C8 C7 C6 110.8(2) . . ?
C8 C7 H7 109.3 . . ?
C7 C8 H8A 109.5 . . ?
C7 C8 H8B 109.5 . . ?
C7 C8 H8C 109.5 . . ?
H8A C8 H8B 109.5 . . ?
H8A C8 H8C 109.5 . . ?
H8B C8 H8C 109.5 . . ?
C18 O9 H9 109.5 . . ?
H4A N4 H4B 120.0 . . ?
C9 N4 H4A 120.0 . . ?
C9 N4 H4B 120.0 . . ?
C12 N5 H5 117(2) . . ?
C14 N5 H5 120(2) . . ?
C14 N5 C12 122.6(2) . . ?
H6A N6 H6B 109.5 . . ?
H6A N6 H6C 109.5 . . ?
H6B N6 H6C 109.5 . . ?
C15 N6 H6A 109.5 . . ?
C15 N6 H6B 109.5 . . ?
C15 N6 H6C 109.5 . . ?
O5 C9 N4 121.6(2) . . ?
O5 C9 C10 121.9(2) . . ?
N4 C9 C10 116.5(2) . . ?
C9 C10 H10A 109.0 . . ?
C9 C10 H10B 109.0 . . ?
C9 C10 C11 112.9(2) . . ?
H10A C10 H10B 107.8 . . ?
C11 C10 H10A 109.0 . . ?
C11 C10 H10B 109.0 . . ?
C10 C11 H11A 108.9 . . ?
C10 C11 H11B 108.9 . . ?
C10 C11 C12 113.26(19) . . ?
H11A C11 H11B 107.7 . . ?
C12 C11 H11A 108.9 . . ?
C12 C11 H11B 108.9 . . ?
N5 C12 C11 110.18(18) . . ?
N5 C12 H12 109.0 . . ?
N5 C12 C13 109.49(19) . . ?
C11 C12 H12 108.9 . . ?
C13 C12 C11 110.29(19) . . ?
C13 C12 H12 108.9 . . ?
O6 C13 C12 117.2(2) . . ?
O7 C13 O6 125.1(2) . . ?
O7 C13 C12 117.6(2) . . ?
O8 C14 N5 124.1(2) . . ?
O8 C14 C15 120.8(2) . . ?
N5 C14 C15 115.1(2) . . ?
N6 C15 C14 107.65(19) . . ?
N6 C15 H15 109.5 . . ?
N6 C15 C16 109.6(2) . . ?
C14 C15 H15 109.5 . . ?
C16 C15 C14 111.1(2) . . ?
C16 C15 H15 109.5 . . ?
C15 C16 H16A 109.5 . . ?
C15 C16 H16B 109.5 . . ?
C15 C16 H16C 109.5 . . ?
H16A C16 H16B 109.5 . . ?
H16A C16 H16C 109.5 . . ?
H16B C16 H16C 109.5 . . ?
H17A C17 H17B 109.5 . . ?
H17A C17 H17C 109.5 . . ?
H17B C17 H17C 109.5 . . ?
C18 C17 H17A 109.5 . . ?
C18 C17 H17B 109.5 . . ?
C18 C17 H17C 109.5 . . ?
O9 C18 C17 113.7(3) . . ?
O9 C18 H18A 108.8 . . ?
O9 C18 H18B 108.8 . . ?
C17 C18 H18A 108.8 . . ?
C17 C18 H18B 108.8 . . ?
H18A C18 H18B 107.7 . . ?
H19A C19 H19B 109.5 . . ?
H19A C19 H19C 109.5 . . ?
H19B C19 H19C 109.5 . . ?
C20 C19 H19A 109.5 . . ?
C20 C19 H19B 109.5 . . ?
C20 C19 H19C 109.5 . . ?
C19 C20 H20A 106.1 . . ?
C19 C20 H20B 106.1 . . ?
C19 C20 H20C 108.4 . . ?
C19 C20 H20D 108.4 . . ?
H20A C20 H20B 106.3 . . ?
H20C C20 H20D 107.4 . . ?
O10 C20 C19 125.0(5) . . ?
O10 C20 H20A 106.1 . . ?
O10 C20 H20B 106.1 . . ?
O10A C20 C19 115.6(5) . . ?
O10A C20 H20C 108.4 . . ?
O10A C20 H20D 108.4 . . ?
C20 O10 H10 109.5 . . ?
C20 O10A H10C 109.5 . . ?

loop_
_geom_bond_atom_site_label_1
_geom_bond_atom_site_label_2
_geom_bond_distance
_geom_bond_site_symmetry_2
_geom_bond_publ_flag
O1 C1 1.237(3) . ?
O2 C5 1.258(3) . ?
O3 C5 1.253(3) . ?
O4 C6 1.237(3) . ?
N1 H1A 0.8800 . ?
N1 H1B 0.8800 . ?
N1 C1 1.321(3) . ?
N2 H2 0.895(12) . ?
N2 C4 1.462(3) . ?
N2 C6 1.335(3) . ?
N3 H3A 0.9100 . ?
N3 H3B 0.9100 . ?
N3 H3C 0.9100 . ?
N3 C7 1.485(3) . ?
C1 C2 1.518(3) . ?
C2 H2A 0.9900 . ?
C2 H2B 0.9900 . ?
C2 C3 1.519(3) . ?
C3 H3D 0.9900 . ?
C3 H3E 0.9900 . ?
C3 C4 1.541(3) . ?
C4 H4 1.0000 . ?
C4 C5 1.530(3) . ?
C6 C7 1.524(3) . ?
C7 H7 1.0000 . ?
C7 C8 1.524(3) . ?
C8 H8A 0.9800 . ?
C8 H8B 0.9800 . ?
C8 H8C 0.9800 . ?
O5 C9 1.233(3) . ?
O6 C13 1.254(3) . ?
O7 C13 1.254(3) . ?
O8 C14 1.239(3) . ?
O9 H9 0.8400 . ?
O9 C18 1.411(4) . ?
N4 H4A 0.8800 . ?
N4 H4B 0.8800 . ?
N4 C9 1.331(3) . ?
N5 H5 0.889(13) . ?
N5 C12 1.460(3) . ?
N5 C14 1.333(3) . ?
N6 H6A 0.9100 . ?
N6 H6B 0.9100 . ?
N6 H6C 0.9100 . ?
N6 C15 1.486(3) . ?
C9 C10 1.515(3) . ?
C10 H10A 0.9900 . ?
C10 H10B 0.9900 . ?
C10 C11 1.522(3) . ?
C11 H11A 0.9900 . ?
C11 H11B 0.9900 . ?
C11 C12 1.541(3) . ?
C12 H12 1.0000 . ?
C12 C13 1.529(3) . ?
C14 C15 1.525(3) . ?
C15 H15 1.0000 . ?
C15 C16 1.523(4) . ?
C16 H16A 0.9800 . ?
C16 H16B 0.9800 . ?
C16 H16C 0.9800 . ?
C17 H17A 0.9800 . ?
C17 H17B 0.9800 . ?
C17 H17C 0.9800 . ?
C17 C18 1.488(4) . ?
C18 H18A 0.9900 . ?
C18 H18B 0.9900 . ?
C19 H19A 0.9800 . ?
C19 H19B 0.9800 . ?
C19 H19C 0.9800 . ?
C19 C20 1.435(5) . ?
C20 H20A 0.9900 . ?
C20 H20B 0.9900 . ?
C20 H20C 0.9900 . ?
C20 H20D 0.9900 . ?
C20 O10 1.400(8) . ?
C20 O10A 1.383(5) . ?
O10 H10 0.8400 . ?
O10A H10C 0.8400 . ?

loop_
_geom_torsion_atom_site_label_1
_geom_torsion_atom_site_label_2
_geom_torsion_atom_site_label_3
_geom_torsion_atom_site_label_4
_geom_torsion
_geom_torsion_site_symmetry_1
_geom_torsion_site_symmetry_2
_geom_torsion_site_symmetry_3
_geom_torsion_site_symmetry_4
_geom_torsion_publ_flag
O1 C1 C2 C3 -9.5(3) . . . . ?
O4 C6 C7 N3 -38.6(3) . . . . ?
O4 C6 C7 C8 81.7(3) . . . . ?
N1 C1 C2 C3 170.0(2) . . . . ?
N2 C4 C5 O2 179.2(2) . . . . ?
N2 C4 C5 O3 -3.0(3) . . . . ?
N2 C6 C7 N3 143.6(2) . . . . ?
N2 C6 C7 C8 -96.1(3) . . . . ?
C1 C2 C3 C4 -166.88(19) . . . . ?
C2 C3 C4 N2 68.1(2) . . . . ?
C2 C3 C4 C5 -53.5(3) . . . . ?
C3 C4 C5 O2 -58.6(3) . . . . ?
C3 C4 C5 O3 119.2(2) . . . . ?
C4 N2 C6 O4 4.2(4) . . . . ?
C4 N2 C6 C7 -178.1(2) . . . . ?
C6 N2 C4 C3 81.5(3) . . . . ?
C6 N2 C4 C5 -156.4(2) . . . . ?
O5 C9 C10 C11 2.3(3) . . . . ?
O8 C14 C15 N6 -46.1(3) . . . . ?
O8 C14 C15 C16 73.9(3) . . . . ?
N4 C9 C10 C11 -178.2(2) . . . . ?
N5 C12 C13 O6 167.0(2) . . . . ?
N5 C12 C13 O7 -15.9(3) . . . . ?
N5 C14 C15 N6 134.9(2) . . . . ?
N5 C14 C15 C16 -105.1(3) . . . . ?
C9 C10 C11 C12 -168.0(2) . . . . ?
C10 C11 C12 N5 67.4(2) . . . . ?
C10 C11 C12 C13 -53.5(3) . . . . ?
C11 C12 C13 O6 -71.6(3) . . . . ?
C11 C12 C13 O7 105.5(2) . . . . ?
C12 N5 C14 O8 0.8(4) . . . . ?
C12 N5 C14 C15 179.8(2) . . . . ?
C14 N5 C12 C11 82.1(3) . . . . ?
C14 N5 C12 C13 -156.4(2) . . . . ?
